data_9004288
loop_
_publ_author_name
'Rouse, R. C.'
'Peacor, D. R.'
'Dunn, P. J.'
'Su, S.-C.'
'Chi, P. H.'
'Yeates, H.'

_publ_section_title
;
 Samfowlerite, a new Ca Mn Zn beryllosilicate mineral
 from Franklin, New Jersey: Its characterization and crystal structure
;
_journal_name_full 'The Canadian Mineralogist'
_journal_page_first 43
_journal_page_last 53
_journal_volume 32
_journal_year 1994
_chemical_compound_source 'Franklin, New Jersey, USA'
_chemical_formula_sum 'Be7.24 Ca14 H6 Mn3 O58 Si14 Zn2.76'
_chemical_name_mineral Samfowlerite
_space_group_IT_number 14
_symmetry_space_group_name_Hall '-P 2ybc'
_symmetry_space_group_name_H-M 'P 1 21/c 1'
_cell_angle_alpha 90
_cell_angle_beta 104.86
_cell_angle_gamma 90
_cell_formula_units_Z 2
_cell_length_a 9.068
_cell_length_b 17.992
_cell_length_c 14.586
_cell_volume 2300.138
_database_code_amcsd 0005361
_exptl_crystal_density_diffrn 3.319
_cod_original_formula_sum 'Ca14 Mn3 Zn2.76 Be7.24 Si14 O58 H6'
_cod_database_code 9004288

loop_
_space_group_symop_operation_xyz
x,y,z
x,1/2-y,1/2+z
-x,1/2+y,1/2-z
-x,-y,-z

loop_
_atom_site_label
_atom_site_fract_x
_atom_site_fract_y
_atom_site_fract_z
_atom_site_occupancy
_atom_site_U_iso_or_equiv
Ca1 0.33910 0.19020 0.32030 1.00000 0.00950
Ca2 0.65420 0.10050 0.17310 1.00000 0.00887
Ca3 0.94290 0.18520 0.03170 1.00000 0.00887
Ca4 0.73770 0.18990 0.62410 1.00000 0.01672
Ca5 0.05240 0.11360 0.46210 1.00000 0.00963
Ca6 0.22820 0.09940 0.88850 1.00000 0.00887
Ca7 0.47470 0.09220 0.75230 1.00000 0.01089
Mn1 0.28260 0.00300 0.35480 1.00000 0.01102
Mn2 0.00000 0.00000 0.00000 1.00000 0.01140
Zn1 0.35550 0.24750 0.07980 1.00000 0.00823
Zn2 0.67150 0.05510 0.41980 0.38000 0.00874
Be2_1 0.67150 0.05510 0.41980 0.62000 0.00874
Be1 0.95960 0.24340 0.79710 1.00000 0.00887
Be2_2 0.03760 0.05140 0.21570 1.00000 0.01013
Be3 0.65070 0.04540 0.94260 1.00000 0.00633
Si1 0.29030 0.08860 0.14040 1.00000 0.00583
Si2 0.12070 0.18620 0.66570 1.00000 0.00709
Si3 0.87300 0.09360 0.83920 1.00000 0.00633
Si4 0.46870 0.09100 0.54460 1.00000 0.00773
Si5 0.11200 0.01690 0.66120 1.00000 0.00785
Si6 0.71580 0.20160 0.36330 1.00000 0.00925
Si7 0.53740 0.18890 0.95320 1.00000 0.00697
O1 0.33220 0.09550 0.44970 1.00000 0.01013
O2 0.26890 0.18270 0.75390 1.00000 0.00760
O3 0.74300 0.09240 0.74220 1.00000 0.00887
O4 0.25210 0.01820 0.75230 1.00000 0.01013
O5 0.14740 0.22080 0.56930 1.00000 0.00760
O6 0.64140 0.08380 0.52990 1.00000 0.01520
O7 0.21970 0.07920 0.23270 1.00000 0.01013
O8 0.91730 0.11130 0.16680 1.00000 0.01013
O9 0.15470 0.09460 0.04290 1.00000 0.00887
O10 0.03470 0.02910 0.32430 1.00000 0.00760
O11 0.47760 0.16360 0.61250 1.00000 0.01013
O12 0.85050 0.01810 0.43240 1.00000 0.02406
O13 0.67370 0.01740 0.04760 1.00000 0.00887
O14 0.97920 0.23220 0.68720 1.00000 0.01013
O15 0.66100 0.19710 0.05290 1.00000 0.01013
O16 0.83850 0.19890 0.46250 1.00000 0.01140
O17 0.09240 0.20170 0.35260 1.00000 0.00760
O18 0.78690 0.22140 0.27520 1.00000 0.01393
O19 0.40520 0.02000 0.13690 1.00000 0.00887
O20 0.05400 0.10260 0.63260 1.00000 0.01646
O21 0.97960 0.16670 0.85680 1.00000 0.01013
O22 0.58330 0.23560 0.86800 1.00000 0.01267
O23 0.99170 0.02400 0.85020 1.00000 0.00633
O24 0.39500 0.16260 0.16270 1.00000 0.01013
O25 0.50790 0.10450 0.91480 1.00000 0.00887
O26 0.61950 0.12550 0.33620 1.00000 0.01900
O27 0.80900 0.08440 0.93510 1.00000 0.00887
O28 0.36870 0.22010 0.95260 1.00000 0.00887
O29 0.46150 0.02030 0.61500 1.00000 0.01013
H1 0.94800 0.14500 0.19500 1.00000 0.01267
H2 0.14800 0.22900 0.39000 1.00000 0.01267
H3 0.59700 0.00900 0.05000 1.00000 0.01267

loop_
_cod_changelog_entry_id
_cod_changelog_entry_author
_cod_changelog_entry_date
_cod_changelog_entry_text
1
;cod-tools version 3.10.1
Id: cif_fix_AMCSD_atom_labels 10224 2024-08-07 11:09:31Z saulius
;
2024-08-07T19:39:10+03:00
;Changed the following '_atom_site_label' values:
the first duplicated label 'Be2'  converted to 'Be2_1'
duplicated label 'Be2' at index 13 converted to 'Be2_2'
;

loop_
_cod_related_entry_id
_cod_related_entry_database
_cod_related_entry_code
1 AMCSD 0005361
